data_4129766
loop_
_publ_author_name
'Wallace, Andrew J.'
'Jayasinghe, Chaminda D.'
'Polson, Matthew I. J.'
'Curnow, Owen J.'
'Crittenden, Deborah L.'

_publ_section_title
;
 Cyclopropenium Cations Break the Rules of Attraction to Form Closely
 Bound Dimers.
;
_journal_issue 49
_journal_name_full 'Journal of the American Chemical Society'
_journal_page_first 15528
_journal_page_last 15532
_journal_paper_doi 10.1021/jacs.5b10388
_journal_volume 137
_journal_year 2015
_chemical_formula_moiety 'Cl, C12 H24 N3'
_chemical_formula_sum 'C12 H24 Cl N3'
_chemical_formula_weight 245.79
_space_group_crystal_system triclinic
_space_group_IT_number 2
_space_group_name_Hall '-P 1'
_space_group_name_H-M_alt 'P -1'
_atom_sites_solution_hydrogens geom
_atom_sites_solution_primary iterative
_audit_creation_date 2014-04-11
_audit_creation_method
;
Olex2 1.2
(compiled 2014.03.20 svn.r2914 for OlexSys, GUI svn.r4816)
;
_cell_angle_alpha 60.102(4)
_cell_angle_beta 69.491(4)
_cell_angle_gamma 80.061(3)
_cell_formula_units_Z 2
_cell_length_a 8.8521(3)
_cell_length_b 9.8476(3)
_cell_length_c 9.8497(5)
_cell_measurement_reflns_used 6468
_cell_measurement_temperature 120.02(10)
_cell_measurement_theta_max 74.4190
_cell_measurement_theta_min 5.1680
_cell_volume 697.17(6)
_computing_cell_refinement
;
CrysAlisPro, Agilent Technologies,
Version 1.171.37.31 (release 14-01-2014 CrysAlis171 .NET)
(compiled Jan 14 2014,18:38:05)
;
_computing_data_collection
;
CrysAlisPro, Agilent Technologies,
Version 1.171.37.31 (release 14-01-2014 CrysAlis171 .NET)
(compiled Jan 14 2014,18:38:05)
;
_computing_data_reduction
;
CrysAlisPro, Agilent Technologies,
Version 1.171.37.31 (release 14-01-2014 CrysAlis171 .NET)
(compiled Jan 14 2014,18:38:05)
;
_computing_molecular_graphics 'Olex2 (Dolomanov et al., 2009)'
_computing_publication_material 'Olex2 (Dolomanov et al., 2009)'
_computing_structure_refinement 'ShelXL (Sheldrick, 2008)'
_computing_structure_solution 'olex2.solve (Bourhis et al., 2013)'
_diffrn_ambient_environment N~2~
_diffrn_ambient_temperature 120.02(10)
_diffrn_detector 'CCD plate'
_diffrn_detector_area_resol_mean 5.3250
_diffrn_detector_type Atlas
_diffrn_measured_fraction_theta_full 0.999
_diffrn_measured_fraction_theta_max 0.972
_diffrn_measurement_device 'four-circle diffractometer'
_diffrn_measurement_device_type 'SuperNova, Dual, Cu at zero, Atlas'
_diffrn_measurement_method '\w scans'
_diffrn_orient_matrix_UB_11 -0.0039317000
_diffrn_orient_matrix_UB_12 -0.0714606000
_diffrn_orient_matrix_UB_13 -0.1067354000
_diffrn_orient_matrix_UB_21 0.0476441000
_diffrn_orient_matrix_UB_22 0.1598872000
_diffrn_orient_matrix_UB_23 -0.1553343000
_diffrn_orient_matrix_UB_31 0.1795577000
_diffrn_orient_matrix_UB_32 -0.0435256000
_diffrn_orient_matrix_UB_33 -0.0219040000
_diffrn_radiation_monochromator mirror
_diffrn_radiation_probe x-ray
_diffrn_radiation_type CuK\a
_diffrn_radiation_wavelength 1.54184
_diffrn_reflns_av_R_equivalents 0.0320
_diffrn_reflns_av_unetI/netI 0.0226
_diffrn_reflns_Laue_measured_fraction_full 0.999
_diffrn_reflns_Laue_measured_fraction_max 0.972
_diffrn_reflns_limit_h_max 11
_diffrn_reflns_limit_h_min -10
_diffrn_reflns_limit_k_max 12
_diffrn_reflns_limit_k_min -12
_diffrn_reflns_limit_l_max 12
_diffrn_reflns_limit_l_min -11
_diffrn_reflns_number 11244
_diffrn_reflns_point_group_measured_fraction_full 0.999
_diffrn_reflns_point_group_measured_fraction_max 0.972
_diffrn_reflns_theta_full 67.684
_diffrn_reflns_theta_max 74.745
_diffrn_reflns_theta_min 5.181
_diffrn_source 'sealed X-ray tube'
_diffrn_source_type 'SuperNova (Cu) X-ray Source'
_exptl_absorpt_coefficient_mu 2.253
_exptl_absorpt_correction_T_max 0.962
_exptl_absorpt_correction_T_min 0.934
_exptl_absorpt_correction_type gaussian
_exptl_absorpt_process_details
;
CrysAlisPro, Agilent Technologies,
Version 1.171.37.31 (release 14-01-2014 CrysAlis171 .NET)
(compiled Jan 14 2014,18:38:05)
Numerical absorption correction based on gaussian integration over
			a multifaceted crystal model
Empirical absorption correction using spherical harmonics,
 implemented in SCALE3 ABSPACK scaling algorithm.
;
_exptl_crystal_density_diffrn 1.171
_exptl_crystal_description
;
;
_exptl_crystal_F_000 268
_exptl_crystal_size_max 0.171
_exptl_crystal_size_mid 0.1219
_exptl_crystal_size_min 0.0858
_refine_diff_density_max 0.379
_refine_diff_density_min -0.189
_refine_diff_density_rms 0.041
_refine_ls_extinction_method none
_refine_ls_goodness_of_fit_ref 1.050
_refine_ls_hydrogen_treatment constr
_refine_ls_matrix_type full
_refine_ls_number_parameters 151
_refine_ls_number_reflns 2783
_refine_ls_number_restraints 0
_refine_ls_restrained_S_all 1.050
_refine_ls_R_factor_all 0.0337
_refine_ls_R_factor_gt 0.0297
_refine_ls_shift/su_max 0.001
_refine_ls_shift/su_mean 0.000
_refine_ls_structure_factor_coef Fsqd
_refine_ls_weighting_details
;
 w=1/[\s^2^(Fo^2^)+(0.0453P)^2^+0.1441P]
 where P=(Fo^2^+2Fc^2^)/3
;
_refine_ls_weighting_scheme calc
_refine_ls_wR_factor_gt 0.0784
_refine_ls_wR_factor_ref 0.0810
_reflns_Friedel_coverage 0.000
_reflns_number_gt 2532
_reflns_number_total 2783
_reflns_threshold_expression 'I > 2\s(I)'
_cod_data_source_file ja5b10388_si_002.cif
_cod_data_source_block cham1ma
_cod_original_cell_volume 697.16(6)
_cod_database_code 4129766
_shelxl_version_number 2013-2
_chemical_oxdiff_formula C12H24N3Cl1
_shelx_space_group_comment
;
The symmetry employed for this shelxl refinement is uniquely defined
by the following loop, which should always be used as a source of
symmetry information in preference to the above space-group names.
They are only intended as comments.
;
_reflns_odcompleteness_completeness 99.96
_reflns_odcompleteness_iscentric 1
_reflns_odcompleteness_theta 66.97
_olex2_refinement_description
;
1. Fixed Uiso
 At 1.2 times of:
  All C(H,H) groups
 At 1.5 times of:
  All C(H,H,H) groups
2.a Secondary CH2 refined with riding coordinates:
 C22(H22A,H22B), C32(H32A,H32B), C12(H12A,H12B)
2.b Idealised Me refined as rotating group:
 C11(H11A,H11B,H11C), C31(H31A,H31B,H31C), C21(H21A,H21B,H21C), C23(H23A,H23B,
 H23C), C13(H13A,H13B,H13C), C33(H33A,H33B,H33C)
;
_olex2_computing_structure_refinement_long 'ShelXL (Sheldrick, 2008)'

loop_
_space_group_symop_operation_xyz
'x, y, z'
'-x, -y, -z'

loop_
_atom_site_label
_atom_site_type_symbol
_atom_site_fract_x
_atom_site_fract_y
_atom_site_fract_z
_atom_site_U_iso_or_equiv
_atom_site_adp_type
_atom_site_occupancy
_atom_site_site_symmetry_order
_atom_site_calc_flag
_atom_site_refinement_flags_posn
Cl1 Cl 0.44789(4) 0.83146(3) 0.34883(3) 0.02603(11) Uani 1 1 d .
N1 N 0.30436(13) 0.75157(11) 0.95570(12) 0.0213(2) Uani 1 1 d .
N2 N 0.32018(13) 0.36120(11) 1.30289(12) 0.0211(2) Uani 1 1 d .
N3 N 0.31122(13) 0.39789(11) 0.91473(12) 0.0213(2) Uani 1 1 d .
C2 C 0.30853(14) 0.45025(13) 1.15187(14) 0.0185(2) Uani 1 1 d .
C1 C 0.30290(14) 0.59680(14) 1.02063(14) 0.0186(2) Uani 1 1 d .
C3 C 0.30522(14) 0.46359(13) 1.00632(14) 0.0185(2) Uani 1 1 d .
C11 C 0.26033(17) 0.85245(14) 0.80470(15) 0.0247(3) Uani 1 1 d .
H11A H 0.2957 0.8051 0.7339 0.037 Uiso 1 1 calc GR
H11B H 0.3111 0.9529 0.7490 0.037 Uiso 1 1 calc GR
H11C H 0.1454 0.8653 0.8323 0.037 Uiso 1 1 calc GR
C22 C 0.32496(15) 0.18962(13) 1.37160(14) 0.0215(3) Uani 1 1 d .
H22A H 0.3790 0.1449 1.4551 0.026 Uiso 1 1 calc R
H22B H 0.3880 0.1639 1.2847 0.026 Uiso 1 1 calc R
C32 C 0.30390(16) 0.49833(15) 0.74569(14) 0.0235(3) Uani 1 1 d .
H32A H 0.3557 0.4447 0.6811 0.028 Uiso 1 1 calc R
H32B H 0.3641 0.5938 0.6966 0.028 Uiso 1 1 calc R
C31 C 0.27084(17) 0.23197(14) 0.99325(16) 0.0270(3) Uani 1 1 d .
H31A H 0.3105 0.1738 1.0861 0.040 Uiso 1 1 calc GR
H31B H 0.3197 0.1932 0.9155 0.040 Uiso 1 1 calc GR
H31C H 0.1559 0.2201 1.0296 0.040 Uiso 1 1 calc GR
C21 C 0.27499(17) 0.42435(15) 1.41868(15) 0.0259(3) Uani 1 1 d .
H21A H 0.3120 0.5307 1.3614 0.039 Uiso 1 1 calc GR
H21B H 0.3236 0.3624 1.5045 0.039 Uiso 1 1 calc GR
H21C H 0.1598 0.4214 1.4660 0.039 Uiso 1 1 calc GR
C23 C 0.15973(17) 0.11592(15) 1.44708(16) 0.0285(3) Uani 1 1 d .
H23A H 0.1038 0.1622 1.3663 0.043 Uiso 1 1 calc GR
H23B H 0.0996 0.1334 1.5392 0.043 Uiso 1 1 calc GR
H23C H 0.1708 0.0054 1.4837 0.043 Uiso 1 1 calc GR
C12 C 0.30863(16) 0.82212(14) 1.05530(15) 0.0227(3) Uani 1 1 d .
H12A H 0.3601 0.9241 0.9823 0.027 Uiso 1 1 calc R
H12B H 0.3743 0.7571 1.1258 0.027 Uiso 1 1 calc R
C13 C 0.14355(18) 0.84149(16) 1.16159(17) 0.0305(3) Uani 1 1 d .
H13A H 0.0803 0.9121 1.0924 0.046 Uiso 1 1 calc GR
H13B H 0.1553 0.8832 1.2271 0.046 Uiso 1 1 calc GR
H13C H 0.0905 0.7415 1.2325 0.046 Uiso 1 1 calc GR
C33 C 0.13351(18) 0.54086(17) 0.73700(18) 0.0334(3) Uani 1 1 d .
H33A H 0.1368 0.6103 0.6247 0.050 Uiso 1 1 calc GR
H33B H 0.0804 0.5918 0.8028 0.050 Uiso 1 1 calc GR
H33C H 0.0754 0.4475 0.7780 0.050 Uiso 1 1 calc GR

loop_
_atom_site_aniso_label
_atom_site_aniso_U_11
_atom_site_aniso_U_22
_atom_site_aniso_U_33
_atom_site_aniso_U_23
_atom_site_aniso_U_13
_atom_site_aniso_U_12
Cl1 0.03412(19) 0.02242(16) 0.02358(16) -0.01107(12) -0.01174(12) 0.00179(12)
N1 0.0295(6) 0.0157(5) 0.0188(5) -0.0070(4) -0.0100(4) 0.0017(4)
N2 0.0283(6) 0.0179(5) 0.0165(4) -0.0074(4) -0.0086(4) 0.0023(4)
N3 0.0280(6) 0.0189(5) 0.0189(5) -0.0099(4) -0.0078(4) -0.0003(4)
C2 0.0182(6) 0.0174(5) 0.0198(5) -0.0093(4) -0.0051(4) 0.0005(4)
C1 0.0185(6) 0.0209(6) 0.0165(5) -0.0093(4) -0.0050(4) 0.0007(4)
C3 0.0178(6) 0.0174(5) 0.0178(5) -0.0071(4) -0.0050(4) 0.0007(4)
C11 0.0308(7) 0.0193(6) 0.0211(6) -0.0058(5) -0.0118(5) 0.0021(5)
C22 0.0266(7) 0.0163(5) 0.0194(5) -0.0062(4) -0.0094(5) 0.0029(4)
C32 0.0294(7) 0.0257(6) 0.0190(6) -0.0126(5) -0.0092(5) 0.0020(5)
C31 0.0335(7) 0.0211(6) 0.0278(6) -0.0136(5) -0.0071(5) -0.0022(5)
C21 0.0351(7) 0.0246(6) 0.0202(6) -0.0121(5) -0.0099(5) 0.0028(5)
C23 0.0291(7) 0.0244(6) 0.0258(6) -0.0084(5) -0.0066(5) -0.0008(5)
C12 0.0294(7) 0.0174(5) 0.0227(6) -0.0100(5) -0.0085(5) -0.0001(5)
C13 0.0330(8) 0.0311(7) 0.0312(7) -0.0189(6) -0.0097(6) 0.0044(5)
C33 0.0349(8) 0.0371(8) 0.0354(7) -0.0193(6) -0.0180(6) 0.0051(6)

loop_
_atom_type_symbol
_atom_type_description
_atom_type_scat_dispersion_real
_atom_type_scat_dispersion_imag
_atom_type_scat_source
C C 0.0181 0.0091 'International Tables Vol C Tables 4.2.6.8 and 6.1.1.4'
H H 0.0000 0.0000 'International Tables Vol C Tables 4.2.6.8 and 6.1.1.4'
Cl Cl 0.3639 0.7018 'International Tables Vol C Tables 4.2.6.8 and 6.1.1.4'
N N 0.0311 0.0180 'International Tables Vol C Tables 4.2.6.8 and 6.1.1.4'

loop_
_exptl_crystal_face_index_h
_exptl_crystal_face_index_k
_exptl_crystal_face_index_l
_exptl_crystal_face_perp_dist
_exptl_oxdiff_crystal_face_indexfrac_h
_exptl_oxdiff_crystal_face_indexfrac_k
_exptl_oxdiff_crystal_face_indexfrac_l
_exptl_oxdiff_crystal_face_x
_exptl_oxdiff_crystal_face_y
_exptl_oxdiff_crystal_face_z
-2 -3 -6 0.0429 -2.0006 -2.9954 -6.0006 0.8624 0.3578 -0.0974
2 3 6 0.0429 2.0006 2.9954 6.0006 -0.8624 -0.3578 0.0974
-4 4 1 0.0779 -3.9976 3.9996 1.0034 -0.3772 0.2932 -0.9139
-6 -2 -2 0.0709 -6.0011 -1.9976 -1.9982 0.3796 -0.2949 -0.9468
6 2 2 0.0492 6.0011 1.9976 1.9982 -0.3796 0.2949 0.9468
-2 -1 4 0.0423 -2.0018 -1.0024 4.0007 -0.3475 -0.8771 -0.4034
-4 -5 -2 0.0645 -4.0032 -4.9977 -2.0002 0.5864 -0.6791 -0.4575
2 -4 -4 0.0638 1.9983 -3.9973 -4.0027 0.7050 0.0778 0.6205
-2 -5 -6 0.0524 -2.0020 -4.9953 -6.0013 1.0054 0.0381 -0.0106
3 1 -3 0.0441 3.0016 1.0015 -3.0011 0.2370 0.7693 0.5611
-3 2 -4 0.0689 -2.9976 2.0030 -3.9981 0.2954 0.7985 -0.5379
4 5 3 0.0520 4.0029 4.9970 3.0003 -0.6931 0.5236 0.4355
4 -2 3 0.0597 3.9979 -2.0025 2.9976 -0.1926 -0.5953 0.7394

loop_
_geom_angle_atom_site_label_1
_geom_angle_atom_site_label_2
_geom_angle_atom_site_label_3
_geom_angle
C1 N1 C11 120.71(10)
C1 N1 C12 119.59(10)
C11 N1 C12 117.84(10)
C2 N2 C22 119.15(10)
C2 N2 C21 120.08(10)
C21 N2 C22 117.68(9)
C3 N3 C32 119.22(10)
C3 N3 C31 120.13(10)
C31 N3 C32 117.50(10)
N2 C2 C1 150.22(11)
N2 C2 C3 149.63(11)
C3 C2 C1 59.98(8)
N1 C1 C2 149.24(11)
N1 C1 C3 150.66(11)
C3 C1 C2 59.97(8)
N3 C3 C2 150.15(11)
N3 C3 C1 149.64(11)
C2 C3 C1 60.05(8)
N1 C11 H11A 109.5
N1 C11 H11B 109.5
N1 C11 H11C 109.5
H11A C11 H11B 109.5
H11A C11 H11C 109.5
H11B C11 H11C 109.5
N2 C22 H22A 108.9
N2 C22 H22B 108.9
N2 C22 C23 113.33(10)
H22A C22 H22B 107.7
C23 C22 H22A 108.9
C23 C22 H22B 108.9
N3 C32 H32A 108.9
N3 C32 H32B 108.9
N3 C32 C33 113.37(11)
H32A C32 H32B 107.7
C33 C32 H32A 108.9
C33 C32 H32B 108.9
N3 C31 H31A 109.5
N3 C31 H31B 109.5
N3 C31 H31C 109.5
H31A C31 H31B 109.5
H31A C31 H31C 109.5
H31B C31 H31C 109.5
N2 C21 H21A 109.5
N2 C21 H21B 109.5
N2 C21 H21C 109.5
H21A C21 H21B 109.5
H21A C21 H21C 109.5
H21B C21 H21C 109.5
C22 C23 H23A 109.5
C22 C23 H23B 109.5
C22 C23 H23C 109.5
H23A C23 H23B 109.5
H23A C23 H23C 109.5
H23B C23 H23C 109.5
N1 C12 H12A 108.8
N1 C12 H12B 108.8
N1 C12 C13 113.76(11)
H12A C12 H12B 107.7
C13 C12 H12A 108.8
C13 C12 H12B 108.8
C12 C13 H13A 109.5
C12 C13 H13B 109.5
C12 C13 H13C 109.5
H13A C13 H13B 109.5
H13A C13 H13C 109.5
H13B C13 H13C 109.5
C32 C33 H33A 109.5
C32 C33 H33B 109.5
C32 C33 H33C 109.5
H33A C33 H33B 109.5
H33A C33 H33C 109.5
H33B C33 H33C 109.5

loop_
_geom_bond_atom_site_label_1
_geom_bond_atom_site_label_2
_geom_bond_distance
N1 C1 1.3272(15)
N1 C11 1.4665(15)
N1 C12 1.4699(15)
N2 C2 1.3297(15)
N2 C22 1.4731(14)
N2 C21 1.4660(15)
N3 C3 1.3311(15)
N3 C32 1.4719(15)
N3 C31 1.4641(15)
C2 C1 1.3845(16)
C2 C3 1.3833(16)
C1 C3 1.3835(16)
C11 H11A 0.9600
C11 H11B 0.9600
C11 H11C 0.9600
C22 H22A 0.9700
C22 H22B 0.9700
C22 C23 1.5118(18)
C32 H32A 0.9700
C32 H32B 0.9700
C32 C33 1.5148(19)
C31 H31A 0.9600
C31 H31B 0.9600
C31 H31C 0.9600
C21 H21A 0.9600
C21 H21B 0.9600
C21 H21C 0.9600
C23 H23A 0.9600
C23 H23B 0.9600
C23 H23C 0.9600
C12 H12A 0.9700
C12 H12B 0.9700
C12 C13 1.5162(19)
C13 H13A 0.9600
C13 H13B 0.9600
C13 H13C 0.9600
C33 H33A 0.9600
C33 H33B 0.9600
C33 H33C 0.9600

loop_
_geom_torsion_atom_site_label_1
_geom_torsion_atom_site_label_2
_geom_torsion_atom_site_label_3
_geom_torsion_atom_site_label_4
_geom_torsion
N1 C1 C3 N3 0.4(4)
N1 C1 C3 C2 175.7(3)
N2 C2 C1 N1 -0.7(4)
N2 C2 C1 C3 175.2(3)
N2 C2 C3 N3 0.0(4)
N2 C2 C3 C1 -175.3(2)
C2 N2 C22 C23 -83.37(14)
C2 C1 C3 N3 -175.4(2)
C1 N1 C12 C13 -85.88(14)
C1 C2 C3 N3 175.3(2)
C3 N3 C32 C33 -83.69(14)
C3 C2 C1 N1 -175.9(2)
C11 N1 C1 C2 -167.51(19)
C11 N1 C1 C3 19.7(3)
C11 N1 C12 C13 78.70(14)
C22 N2 C2 C1 -177.2(2)
C22 N2 C2 C3 -5.4(3)
C32 N3 C3 C2 -177.88(19)
C32 N3 C3 C1 -6.0(3)
C31 N3 C3 C2 22.7(3)
C31 N3 C3 C1 -165.4(2)
C31 N3 C32 C33 76.30(14)
C21 N2 C2 C1 23.2(3)
C21 N2 C2 C3 -165.10(19)
C21 N2 C22 C23 76.79(14)
C12 N1 C1 C2 -3.4(3)
C12 N1 C1 C3 -176.2(2)
